data_7236286
loop_
_publ_author_name
'Song, Jiang-Feng'
'Jia, Ying-Ying'
'Zhou, Rui-Sha'
'Li, Si-Zhe'
'Qiu, Xiao-Min'
'Liu, Jie'

_publ_section_title
;
 Six new coordination compounds based on rigid
 5-(3-carboxy-phenyl)-pyridine-2-carboxylic acid: synthesis, structural
 variations and properties
;
_journal_issue 12
_journal_name_full 'RSC Advances'
_journal_page_first 7217
_journal_paper_doi 10.1039/C6RA26966D
_journal_volume 7
_journal_year 2017
_chemical_formula_sum 'C104 H82 Mn7 N8 O44'
_chemical_formula_weight 2532.36
_space_group_IT_number 2
_space_group_name_Hall '-P 1'
_space_group_name_H-M_alt 'P -1'
_symmetry_cell_setting triclinic
_symmetry_space_group_name_H-M 'P -1'
_atom_sites_solution_hydrogens geom
_atom_sites_solution_primary direct
_atom_sites_solution_secondary difmap
_audit_creation_method SHELXL-97
_audit_update_record
;
2016-10-11 deposited with the CCDC.
2017-01-16 downloaded from the CCDC.
;
_cell_angle_alpha 116.26(3)
_cell_angle_beta 93.42(3)
_cell_angle_gamma 108.77(3)
_cell_formula_units_Z 1
_cell_length_a 13.136(3)
_cell_length_b 14.882(3)
_cell_length_c 15.283(3)
_cell_measurement_reflns_used 8673
_cell_measurement_temperature 298(2)
_cell_measurement_theta_max 25.10
_cell_measurement_theta_min 3.06
_cell_volume 2464.0(14)
_computing_cell_refinement 'Bruker XSCANS'
_computing_data_collection 'Bruker XSCANS'
_computing_data_reduction 'Bruker SHELXTL'
_computing_molecular_graphics 'Bruker SHELXTL'
_computing_publication_material 'Bruker SHELXTL'
_computing_structure_refinement 'SHELXL-97 (Sheldrick, 1997)'
_computing_structure_solution 'SHELXS-97 (Sheldrick, 1990)'
_diffrn_ambient_temperature 298(2)
_diffrn_measured_fraction_theta_full 0.986
_diffrn_measured_fraction_theta_max 0.986
_diffrn_measurement_device_type 'CCD area detector'
_diffrn_measurement_method 'phi and omega scans'
_diffrn_radiation_monochromator graphite
_diffrn_radiation_source 'fine-focus sealed tube'
_diffrn_radiation_type MoK\a
_diffrn_radiation_wavelength 0.71073
_diffrn_reflns_av_R_equivalents 0.0317
_diffrn_reflns_av_sigmaI/netI 0.0413
_diffrn_reflns_limit_h_max 15
_diffrn_reflns_limit_h_min -15
_diffrn_reflns_limit_k_max 17
_diffrn_reflns_limit_k_min -17
_diffrn_reflns_limit_l_max 18
_diffrn_reflns_limit_l_min -17
_diffrn_reflns_number 19497
_diffrn_reflns_theta_full 25.10
_diffrn_reflns_theta_max 25.10
_diffrn_reflns_theta_min 3.06
_exptl_absorpt_coefficient_mu 0.973
_exptl_absorpt_correction_T_max 0.8292
_exptl_absorpt_correction_T_min 0.7460
_exptl_absorpt_correction_type empirical
_exptl_crystal_colour Yellow
_exptl_crystal_density_diffrn 1.706
_exptl_crystal_density_method 'not measured'
_exptl_crystal_description Block
_exptl_crystal_F_000 1289
_exptl_crystal_size_max 0.32
_exptl_crystal_size_mid 0.27
_exptl_crystal_size_min 0.20
_refine_diff_density_max 0.773
_refine_diff_density_min -0.560
_refine_diff_density_rms 0.072
_refine_ls_extinction_method none
_refine_ls_goodness_of_fit_ref 1.068
_refine_ls_hydrogen_treatment mixed
_refine_ls_matrix_type full
_refine_ls_number_parameters 888
_refine_ls_number_reflns 8673
_refine_ls_number_restraints 0
_refine_ls_restrained_S_all 1.068
_refine_ls_R_factor_all 0.0550
_refine_ls_R_factor_gt 0.0402
_refine_ls_shift/su_max 0.005
_refine_ls_shift/su_mean 0.000
_refine_ls_structure_factor_coef Fsqd
_refine_ls_weighting_details 'calc w=1/[\s^2^(Fo^2^)+(0.0560P)^2^+0.6231P] where P=(Fo^2^+2Fc^2^)/3'
_refine_ls_weighting_scheme calc
_refine_ls_wR_factor_gt 0.0976
_refine_ls_wR_factor_ref 0.1026
_reflns_number_gt 6703
_reflns_number_total 8673
_reflns_threshold_expression >2sigma(I)
_cod_data_source_file c6ra26966d2.cif
_cod_data_source_block s
_cod_depositor_comments
;
The following automatic conversions were performed:

data item '_exptl_absorpt_correction_type' value 'Empirical' was
changed to 'empirical' in accordance with the
/home/saulius/struct/COD-crude-data/automatic-downloads/DataCite-retrospective/RSC/depositions/lib/dictionaries/cif_core.dic
dictionary named 'cif_core.dic' version 2.4.2 last updated on
2011-04-26.

data item '_symmetry_cell_setting' value 'Triclinic' was changed to
'triclinic' in accordance with the
/home/saulius/struct/COD-crude-data/automatic-downloads/DataCite-retrospective/RSC/depositions/lib/dictionaries/cif_core.dic
dictionary named 'cif_core.dic' version 2.4.2 last updated on
2011-04-26.

Automatic conversion script
Id: cif_fix_values 6909 2019-04-08 15:41:33Z antanas 
;
_cod_original_cell_volume 2464.2(9)
_cod_original_sg_symbol_H-M P-1
_cod_database_code 7236286

loop_
_symmetry_equiv_pos_as_xyz
'x, y, z'
'-x, -y, -z'

loop_
_atom_site_label
_atom_site_type_symbol
_atom_site_fract_x
_atom_site_fract_y
_atom_site_fract_z
_atom_site_U_iso_or_equiv
_atom_site_adp_type
_atom_site_occupancy
_atom_site_symmetry_multiplicity
_atom_site_calc_flag
_atom_site_refinement_flags
O16 O 1.37422(17) 0.92439(16) 1.86598(14) 0.0262(5) Uani 1 1 d .
O2 O 0.3900(2) -0.05640(18) 0.19876(16) 0.0372(6) Uani 1 1 d .
C1 C 0.4013(2) 0.0191(3) 0.1798(2) 0.0247(7) Uani 1 1 d .
C2 C 0.4451(3) 0.1342(3) 0.2645(2) 0.0259(7) Uani 1 1 d .
C3 C 0.4236(3) 0.2146(3) 0.2527(3) 0.0373(8) Uani 1 1 d .
C4 C 0.4619(3) 0.3192(3) 0.3313(3) 0.0402(9) Uani 1 1 d .
C5 C 0.5254(3) 0.3468(3) 0.4222(3) 0.0349(8) Uani 1 1 d .
C6 C 0.5507(3) 0.2691(3) 0.4359(2) 0.0266(7) Uani 1 1 d .
O15 O 1.28191(18) 0.74689(16) 1.80950(15) 0.0292(5) Uani 1 1 d .
N4 N 1.1832(2) 0.72032(19) 1.63816(17) 0.0235(5) Uani 1 1 d .
C41 C 1.3082(2) 0.8322(2) 1.8015(2) 0.0213(6) Uani 1 1 d .
C42 C 1.2516(2) 0.8213(2) 1.7067(2) 0.0204(6) Uani 1 1 d .
C43 C 1.2675(3) 0.9100(2) 1.6921(2) 0.0267(7) Uani 1 1 d .
O12 O 0.34797(18) 0.65064(18) 0.99765(16) 0.0321(5) Uani 1 1 d .
C40 C 0.4275(3) 0.6702(3) 1.0637(2) 0.0285(7) Uani 1 1 d .
C36 C 0.4243(3) 0.5790(3) 1.0838(2) 0.0267(7) Uani 1 1 d .
C37 C 0.3469(3) 0.4737(3) 1.0208(2) 0.0324(8) Uani 1 1 d .
C38 C 0.3476(3) 0.3888(3) 1.0359(3) 0.0380(8) Uani 1 1 d .
O5W O 1.0123(2) 0.4303(2) 1.3377(2) 0.0312(5) Uani 1 1 d .
O6W O 0.7406(8) 0.8350(7) 0.2377(7) 0.245(4) Uani 1 1 d .
C44 C 1.2072(3) 0.8935(3) 1.6056(2) 0.0286(7) Uani 1 1 d .
C46 C 1.1263(3) 0.7060(2) 1.5548(2) 0.0250(7) Uani 1 1 d .
O1W O 0.5113(2) 0.1580(2) 0.0195(2) 0.0360(6) Uani 1 1 d .
Mn1 Mn 0.5000 0.0000 0.0000 0.02002(15) Uani 1 2 d S
Mn4 Mn 0.83897(4) 0.40758(3) 1.31321(3) 0.02051(12) Uani 1 1 d .
Mn3 Mn 0.81321(4) 0.35450(4) 0.98899(3) 0.02404(12) Uani 1 1 d .
Mn2 Mn 0.64783(4) 0.11650(4) 0.69971(3) 0.02780(13) Uani 1 1 d .
O14 O 0.88519(18) 0.52379(17) 1.09899(14) 0.0285(5) Uani 1 1 d .
O2W O 0.4776(2) 0.1068(3) 0.6901(2) 0.0447(7) Uani 1 1 d .
O13 O 0.88067(18) 0.44692(16) 1.19382(15) 0.0273(5) Uani 1 1 d .
O4W O 0.9793(2) 0.3539(2) 0.9773(2) 0.0344(6) Uani 1 1 d .
O3 O 0.8509(2) 0.4499(2) 0.87731(17) 0.0438(6) Uani 1 1 d .
O9 O 0.87309(18) 0.52411(17) 1.47458(15) 0.0288(5) Uani 1 1 d .
O5 O 0.6217(2) -0.00247(19) 0.54816(16) 0.0361(6) Uani 1 1 d .
N3 N 0.7223(2) 0.4910(2) 1.32734(17) 0.0244(5) Uani 1 1 d .
O1 O 0.37634(18) 0.00300(18) 0.09130(15) 0.0313(5) Uani 1 1 d .
O3W O 0.7842(2) 0.2126(2) 1.0053(2) 0.0315(5) Uani 1 1 d .
O4 O 0.75590(19) 0.27652(18) 0.82498(15) 0.0331(5) Uani 1 1 d .
O11 O 0.5085(2) 0.75906(18) 1.11011(18) 0.0375(6) Uani 1 1 d .
O6 O 0.6807(2) -0.1191(2) 0.43646(17) 0.0473(7) Uani 1 1 d .
C52 C 1.0172(3) 0.6644(2) 1.3586(2) 0.0228(6) Uani 1 1 d .
O10 O 0.8270(2) 0.6502(2) 1.58987(16) 0.0514(7) Uani 1 1 d .
N1 N 0.6715(2) 0.2394(2) 0.64490(18) 0.0275(6) Uani 1 1 d .
C14 C 0.6857(3) -0.0520(3) 0.5231(2) 0.0305(8) Uani 1 1 d .
C53 C 0.9019(2) 0.5306(2) 1.1843(2) 0.0226(6) Uani 1 1 d .
C27 C 0.8186(3) 0.5839(2) 1.5024(2) 0.0276(7) Uani 1 1 d .
C11 C 0.7338(3) 0.3426(3) 0.7126(2) 0.0266(7) Uani 1 1 d .
C47 C 1.0586(2) 0.7675(2) 1.4439(2) 0.0222(6) Uani 1 1 d .
N2 N 0.7898(2) 0.0590(2) 0.69730(18) 0.0303(6) Uani 1 1 d .
C13 C 0.7862(3) 0.3600(3) 0.8117(2) 0.0269(7) Uani 1 1 d .
C29 C 0.7346(3) 0.5705(2) 1.4206(2) 0.0236(6) Uani 1 1 d .
C34 C 0.5021(3) 0.5136(3) 1.1794(2) 0.0285(7) Uani 1 1 d .
C30 C 0.6754(3) 0.6353(3) 1.4400(2) 0.0320(7) Uani 1 1 d .
C15 C 0.7761(3) -0.0268(3) 0.6079(2) 0.0303(7) Uani 1 1 d .
C35 C 0.5005(3) 0.5981(3) 1.1633(2) 0.0267(7) Uani 1 1 d .
C51 C 0.9451(2) 0.6415(2) 1.2743(2) 0.0217(6) Uani 1 1 d .
C32 C 0.5846(3) 0.5363(3) 1.2648(2) 0.0274(7) Uani 1 1 d .
C18 C 0.9318(3) 0.0259(3) 0.7708(2) 0.0302(7) Uani 1 1 d .
C7 C 0.5081(3) 0.1624(3) 0.3560(2) 0.0253(7) Uani 1 1 d .
C12 C 0.6157(3) 0.2178(3) 0.5574(2) 0.0283(7) Uani 1 1 d .
C50 C 0.9138(3) 0.7218(3) 1.2734(2) 0.0314(7) Uani 1 1 d .
C8 C 0.6192(3) 0.2982(2) 0.5324(2) 0.0257(7) Uani 1 1 d .
C9 C 0.6866(3) 0.4045(3) 0.6035(2) 0.0353(8) Uani 1 1 d .
C20 C 1.0145(3) 0.0565(3) 0.8606(2) 0.0346(8) Uani 1 1 d .
C33 C 0.6479(3) 0.4743(3) 1.2516(2) 0.0262(7) Uani 1 1 d .
C45 C 1.1323(2) 0.7900(2) 1.5349(2) 0.0227(6) Uani 1 1 d .
C48 C 1.0253(3) 0.8464(3) 1.4419(2) 0.0309(7) Uani 1 1 d .
C28 C 0.8667(3) 0.0846(3) 0.7754(2) 0.0335(8) Uani 1 1 d .
C10 C 0.7440(3) 0.4274(3) 0.6943(2) 0.0357(8) Uani 1 1 d .
C31 C 0.6011(3) 0.6199(3) 1.3615(2) 0.0328(8) Uani 1 1 d .
C39 C 0.4256(3) 0.4083(3) 1.1142(3) 0.0334(8) Uani 1 1 d .
C49 C 0.9524(3) 0.8233(3) 1.3579(2) 0.0372(8) Uani 1 1 d .
O8 O 1.1560(3) 0.2319(3) 1.2138(2) 0.0654(10) Uani 1 1 d .
C17 C 0.9154(3) -0.0630(3) 0.6771(3) 0.0390(8) Uani 1 1 d .
C16 C 0.8392(3) -0.0877(3) 0.5952(2) 0.0355(8) Uani 1 1 d .
C25 C 1.0127(3) 0.1250(3) 0.9576(2) 0.0345(8) Uani 1 1 d .
C24 C 1.0900(3) 0.1495(3) 1.0401(2) 0.0372(8) Uani 1 1 d .
C26 C 1.0879(3) 0.2260(3) 1.1435(3) 0.0452(10) Uani 1 1 d .
O7 O 1.0325(3) 0.2786(3) 1.1610(2) 0.0940(14) Uani 1 1 d .
C21 C 1.0968(4) 0.0160(4) 0.8487(3) 0.0628(14) Uani 1 1 d .
C22 C 1.1743(4) 0.0384(5) 0.9296(3) 0.0724(15) Uani 1 1 d .
C23 C 1.1676(4) 0.1040(4) 1.0251(3) 0.0541(12) Uani 1 1 d .
H5 H 0.519(3) 0.103(3) 0.359(2) 0.023(8) Uiso 1 1 d .
H24 H 1.077(3) 0.634(3) 1.511(2) 0.029(9) Uiso 1 1 d .
H18 H 0.550(3) 0.663(3) 1.203(3) 0.031(9) Uiso 1 1 d .
H23 H 1.218(3) 0.952(3) 1.597(2) 0.031(9) Uiso 1 1 d .
H25 H 1.052(3) 0.917(3) 1.499(2) 0.029(8) Uiso 1 1 d .
H22 H 1.317(3) 0.982(3) 1.745(3) 0.039(10) Uiso 1 1 d .
H14 H 0.961(3) 0.155(3) 0.969(2) 0.029(9) Uiso 1 1 d .
H28 H 1.037(3) 0.607(3) 1.354(2) 0.022(8) Uiso 1 1 d .
H8 H 0.570(3) 0.146(3) 0.517(3) 0.034(9) Uiso 1 1 d .
H21 H 0.689(3) 0.690(3) 1.508(3) 0.043(10) Uiso 1 1 d .
H11 H 0.874(3) 0.151(3) 0.836(3) 0.034(9) Uiso 1 1 d .
H19 H 0.645(3) 0.424(3) 1.190(3) 0.028(9) Uiso 1 1 d .
H15 H 0.292(3) 0.463(3) 0.969(2) 0.026(8) Uiso 1 1 d .
H12 H 1.106(4) -0.020(4) 0.788(3) 0.068(14) Uiso 1 1 d .
H6 H 0.693(3) 0.468(3) 0.595(3) 0.037(9) Uiso 1 1 d .
H10 H 0.958(3) -0.104(3) 0.668(3) 0.053(12) Uiso 1 1 d .
H27 H 0.859(3) 0.708(3) 1.214(2) 0.029(8) Uiso 1 1 d .
H9 H 0.831(3) -0.142(3) 0.533(3) 0.043(10) Uiso 1 1 d .
H16 H 0.301(3) 0.315(3) 0.986(3) 0.050(11) Uiso 1 1 d .
H26 H 0.934(3) 0.881(3) 1.358(3) 0.051(11) Uiso 1 1 d .
H20 H 0.560(3) 0.661(3) 1.371(3) 0.046(11) Uiso 1 1 d .
H17 H 0.426(3) 0.344(3) 1.119(3) 0.041(10) Uiso 1 1 d .
H5WB H 1.045(4) 0.438(3) 1.387(3) 0.050(13) Uiso 1 1 d .
H2 H 0.382(3) 0.193(3) 0.194(3) 0.044(10) Uiso 1 1 d .
H4 H 0.553(3) 0.418(3) 0.476(3) 0.040(10) Uiso 1 1 d .
H7 H 0.786(3) 0.497(3) 0.745(3) 0.048(11) Uiso 1 1 d .
H3WA H 0.728(4) 0.147(4) 0.970(4) 0.081(16) Uiso 1 1 d .
H3 H 0.440(3) 0.375(3) 0.323(3) 0.047(10) Uiso 1 1 d .
H2WA H 0.445(4) 0.108(4) 0.658(4) 0.067(19) Uiso 1 1 d .
H5WA H 1.015(4) 0.383(4) 1.293(4) 0.053(15) Uiso 1 1 d .
H13 H 1.216(4) 0.120(4) 1.078(3) 0.068(14) Uiso 1 1 d .
H1 H 1.157(4) 0.271(4) 1.267(4) 0.083(18) Uiso 1 1 d .
H4WA H 1.015(5) 0.384(5) 0.945(5) 0.12(2) Uiso 1 1 d .
H4WB H 1.012(4) 0.373(4) 1.026(4) 0.058(16) Uiso 1 1 d .
H3WB H 0.779(3) 0.228(3) 1.057(3) 0.041(13) Uiso 1 1 d .
H1WA H 0.506(4) 0.171(4) -0.028(4) 0.066(15) Uiso 1 1 d .
H2WB H 0.468(5) 0.149(5) 0.757(5) 0.10(2) Uiso 1 1 d .
H1WB H 0.563(8) 0.192(8) 0.047(7) 0.20(5) Uiso 1 1 d .

loop_
_atom_site_aniso_label
_atom_site_aniso_U_11
_atom_site_aniso_U_22
_atom_site_aniso_U_33
_atom_site_aniso_U_23
_atom_site_aniso_U_13
_atom_site_aniso_U_12
O16 0.0268(12) 0.0205(11) 0.0178(10) 0.0044(9) -0.0080(9) 0.0028(10)
O2 0.0507(16) 0.0330(13) 0.0268(12) 0.0152(11) 0.0059(11) 0.0148(12)
C1 0.0196(16) 0.0349(17) 0.0200(14) 0.0142(14) 0.0047(12) 0.0099(14)
C2 0.0261(17) 0.0342(17) 0.0186(14) 0.0143(14) 0.0054(13) 0.0108(14)
C3 0.040(2) 0.046(2) 0.0265(17) 0.0208(17) -0.0041(16) 0.0141(18)
C4 0.049(2) 0.038(2) 0.0357(19) 0.0206(18) 0.0004(17) 0.0175(18)
C5 0.045(2) 0.0319(19) 0.0273(17) 0.0140(16) 0.0053(16) 0.0151(17)
C6 0.0276(17) 0.0317(17) 0.0220(15) 0.0145(14) 0.0061(13) 0.0111(14)
O15 0.0354(13) 0.0219(11) 0.0215(10) 0.0097(9) -0.0053(9) 0.0042(10)
N4 0.0250(14) 0.0187(12) 0.0175(12) 0.0054(11) -0.0047(10) 0.0045(11)
C41 0.0198(15) 0.0223(16) 0.0146(14) 0.0055(13) 0.0003(12) 0.0055(13)
C42 0.0182(15) 0.0226(15) 0.0158(13) 0.0075(13) 0.0021(12) 0.0058(13)
C43 0.0284(18) 0.0205(16) 0.0172(14) 0.0059(13) -0.0034(13) -0.0006(14)
O12 0.0318(13) 0.0413(13) 0.0327(12) 0.0225(11) 0.0036(10) 0.0194(11)
C40 0.0341(19) 0.0359(19) 0.0271(16) 0.0183(16) 0.0108(15) 0.0224(16)
C36 0.0253(17) 0.0319(17) 0.0316(16) 0.0193(15) 0.0067(14) 0.0159(14)
C37 0.0318(19) 0.0331(18) 0.0311(17) 0.0166(16) -0.0029(15) 0.0117(16)
C38 0.037(2) 0.0276(19) 0.044(2) 0.0167(17) -0.0029(17) 0.0088(16)
O5W 0.0317(14) 0.0364(15) 0.0275(13) 0.0155(13) 0.0014(11) 0.0167(12)
O6W 0.239(10) 0.207(8) 0.291(11) 0.137(8) 0.054(8) 0.069(7)
C44 0.0345(19) 0.0214(16) 0.0236(15) 0.0115(14) -0.0012(14) 0.0041(14)
C46 0.0271(17) 0.0193(16) 0.0186(14) 0.0062(13) -0.0054(13) 0.0036(14)
O1W 0.0456(17) 0.0289(13) 0.0363(13) 0.0209(12) 0.0049(12) 0.0113(12)
Mn1 0.0221(3) 0.0183(3) 0.0132(3) 0.0069(3) -0.0031(2) 0.0027(3)
Mn4 0.0236(3) 0.0176(2) 0.0167(2) 0.00639(19) -0.00206(18) 0.00783(19)
Mn3 0.0262(3) 0.0237(2) 0.0175(2) 0.0080(2) -0.00086(19) 0.0082(2)
Mn2 0.0327(3) 0.0276(3) 0.0185(2) 0.0106(2) -0.0021(2) 0.0086(2)
O14 0.0366(13) 0.0276(11) 0.0154(10) 0.0086(9) 0.0001(9) 0.0092(10)
O2W 0.0374(16) 0.0603(19) 0.0373(15) 0.0302(15) -0.0008(13) 0.0126(14)
O13 0.0338(13) 0.0211(11) 0.0214(10) 0.0080(9) 0.0009(9) 0.0083(10)
O4W 0.0302(14) 0.0327(13) 0.0322(14) 0.0127(12) 0.0016(12) 0.0081(11)
O3 0.0412(15) 0.0361(14) 0.0278(12) 0.0052(12) -0.0125(11) 0.0030(12)
O9 0.0333(13) 0.0280(12) 0.0216(10) 0.0080(10) -0.0020(9) 0.0154(10)
O5 0.0412(15) 0.0387(13) 0.0233(11) 0.0127(11) -0.0033(10) 0.0150(12)
N3 0.0282(14) 0.0270(14) 0.0182(12) 0.0094(12) 0.0013(11) 0.0142(12)
O1 0.0310(13) 0.0416(13) 0.0175(10) 0.0145(10) 0.0003(9) 0.0106(11)
O3W 0.0349(14) 0.0239(13) 0.0259(13) 0.0092(11) 0.0019(11) 0.0053(11)
O4 0.0359(13) 0.0357(13) 0.0228(11) 0.0157(11) -0.0013(10) 0.0074(11)
O11 0.0410(15) 0.0275(13) 0.0405(13) 0.0172(11) -0.0016(11) 0.0101(12)
O6 0.0661(19) 0.0441(15) 0.0205(12) 0.0059(12) -0.0030(12) 0.0246(14)
C52 0.0267(17) 0.0214(15) 0.0196(14) 0.0102(13) 0.0015(12) 0.0089(13)
O10 0.075(2) 0.0547(17) 0.0186(12) 0.0029(12) -0.0020(12) 0.0420(16)
N1 0.0287(15) 0.0271(14) 0.0185(12) 0.0092(12) -0.0024(11) 0.0052(12)
C14 0.040(2) 0.0277(17) 0.0185(15) 0.0132(15) -0.0012(14) 0.0057(16)
C53 0.0186(15) 0.0272(16) 0.0198(14) 0.0099(13) 0.0016(12) 0.0093(13)
C27 0.0349(19) 0.0257(16) 0.0183(15) 0.0088(14) 0.0015(14) 0.0109(15)
C11 0.0228(17) 0.0311(17) 0.0191(15) 0.0107(14) 0.0031(13) 0.0049(14)
C47 0.0266(16) 0.0220(15) 0.0169(13) 0.0102(13) 0.0023(12) 0.0076(13)
N2 0.0346(16) 0.0354(15) 0.0189(13) 0.0107(12) 0.0018(11) 0.0155(13)
C13 0.0232(17) 0.0323(18) 0.0174(14) 0.0068(15) 0.0023(13) 0.0097(15)
C29 0.0258(17) 0.0232(15) 0.0204(14) 0.0097(13) 0.0028(13) 0.0099(13)
C34 0.0320(18) 0.0330(18) 0.0267(16) 0.0164(15) 0.0052(14) 0.0178(15)
C30 0.039(2) 0.0296(18) 0.0243(16) 0.0090(15) 0.0042(15) 0.0163(16)
C15 0.038(2) 0.0274(17) 0.0214(15) 0.0122(14) 0.0027(14) 0.0079(15)
C35 0.0274(18) 0.0239(17) 0.0273(16) 0.0122(15) 0.0003(14) 0.0095(15)
C51 0.0233(16) 0.0213(15) 0.0170(13) 0.0087(13) 0.0016(12) 0.0058(13)
C32 0.0314(18) 0.0298(17) 0.0274(16) 0.0170(15) 0.0054(14) 0.0154(15)
C18 0.0331(19) 0.0370(18) 0.0198(15) 0.0114(15) 0.0054(14) 0.0167(16)
C7 0.0256(17) 0.0308(17) 0.0227(15) 0.0156(14) 0.0060(13) 0.0109(14)
C12 0.0322(19) 0.0241(17) 0.0181(14) 0.0077(14) -0.0031(14) 0.0040(15)
C50 0.042(2) 0.0314(18) 0.0205(15) 0.0120(15) -0.0013(14) 0.0167(16)
C8 0.0243(17) 0.0302(17) 0.0189(14) 0.0111(14) 0.0043(13) 0.0078(14)
C9 0.043(2) 0.0307(18) 0.0276(17) 0.0160(16) 0.0026(15) 0.0069(16)
C20 0.035(2) 0.042(2) 0.0252(16) 0.0126(16) 0.0049(15) 0.0190(17)
C33 0.0281(18) 0.0260(16) 0.0197(15) 0.0071(14) -0.0012(13) 0.0119(14)
C45 0.0253(16) 0.0203(15) 0.0172(14) 0.0074(13) 0.0017(12) 0.0056(13)
C48 0.043(2) 0.0209(16) 0.0202(15) 0.0052(14) -0.0015(14) 0.0115(15)
C28 0.037(2) 0.0376(19) 0.0203(15) 0.0071(16) 0.0015(14) 0.0189(17)
C10 0.039(2) 0.0253(18) 0.0257(17) 0.0090(16) -0.0040(15) 0.0000(16)
C31 0.038(2) 0.0338(19) 0.0314(17) 0.0138(16) 0.0067(15) 0.0231(17)
C39 0.038(2) 0.0283(18) 0.0389(19) 0.0201(16) 0.0037(16) 0.0141(16)
C49 0.055(2) 0.0278(18) 0.0278(17) 0.0103(15) -0.0010(16) 0.0220(17)
O8 0.090(3) 0.083(2) 0.0202(13) 0.0068(15) -0.0045(15) 0.060(2)
C17 0.045(2) 0.037(2) 0.0313(18) 0.0092(17) 0.0026(16) 0.0232(18)
C16 0.043(2) 0.0336(19) 0.0200(16) 0.0046(16) 0.0003(15) 0.0161(17)
C25 0.039(2) 0.0366(19) 0.0249(16) 0.0079(15) 0.0012(15) 0.0230(18)
C24 0.041(2) 0.043(2) 0.0233(16) 0.0108(16) 0.0004(15) 0.0199(18)
C26 0.054(3) 0.046(2) 0.0264(18) 0.0069(17) -0.0043(17) 0.028(2)
O7 0.128(3) 0.116(3) 0.0289(15) -0.0061(17) -0.0098(17) 0.101(3)
C21 0.062(3) 0.102(4) 0.026(2) 0.013(2) 0.007(2) 0.060(3)
C22 0.069(3) 0.104(4) 0.033(2) 0.004(2) -0.004(2) 0.065(3)
C23 0.048(3) 0.070(3) 0.033(2) 0.008(2) -0.0064(18) 0.038(2)

loop_
_atom_type_symbol
_atom_type_description
_atom_type_scat_dispersion_real
_atom_type_scat_dispersion_imag
_atom_type_scat_source
C C 0.0033 0.0016 'International Tables Vol C Tables 4.2.6.8 and 6.1.1.4'
H H 0.0000 0.0000 'International Tables Vol C Tables 4.2.6.8 and 6.1.1.4'
N N 0.0061 0.0033 'International Tables Vol C Tables 4.2.6.8 and 6.1.1.4'
O O 0.0106 0.0060 'International Tables Vol C Tables 4.2.6.8 and 6.1.1.4'
Mn Mn 0.3368 0.7283 'International Tables Vol C Tables 4.2.6.8 and 6.1.1.4'

loop_
_geom_angle_atom_site_label_1
_geom_angle_atom_site_label_2
_geom_angle_atom_site_label_3
_geom_angle
_geom_angle_site_symmetry_1
_geom_angle_site_symmetry_3
C41 O16 Mn1 139.55(18) . 1_667
C1 O2 Mn2 146.9(2) . 2_656
O2 C1 O1 122.6(3) . .
O2 C1 C2 119.4(2) . .
O1 C1 C2 118.0(3) . .
C7 C2 C3 118.9(3) . .
C7 C2 C1 120.5(3) . .
C3 C2 C1 120.6(3) . .
C4 C3 C2 120.3(3) . .
C3 C4 C5 120.4(3) . .
C4 C5 C6 120.8(3) . .
C5 C6 C7 117.8(3) . .
C5 C6 C8 121.1(3) . .
C7 C6 C8 121.1(3) . .
C41 O15 Mn4 119.71(17) . 2_768
C46 N4 C42 118.3(2) . .
C46 N4 Mn4 126.3(2) . 2_768
C42 N4 Mn4 114.97(17) . 2_768
O16 C41 O15 125.8(2) . .
O16 C41 C42 117.2(2) . .
O15 C41 C42 117.0(3) . .
N4 C42 C43 122.2(2) . .
N4 C42 C41 115.3(2) . .
C43 C42 C41 122.5(3) . .
C44 C43 C42 118.5(3) . .
C40 O12 Mn3 128.7(2) . 2_667
O11 C40 O12 123.7(3) . .
O11 C40 C36 118.9(3) . .
O12 C40 C36 117.4(3) . .
C35 C36 C37 119.1(3) . .
C35 C36 C40 120.5(3) . .
C37 C36 C40 120.3(3) . .
C38 C37 C36 120.5(3) . .
C37 C38 C39 120.0(3) . .
C43 C44 C45 120.4(3) . .
N4 C46 C45 124.1(3) . .
O16 Mn1 O16 180.00(13) 1_443 2_767
O16 Mn1 O1W 88.44(10) 1_443 .
O16 Mn1 O1W 91.56(10) 2_767 .
O16 Mn1 O1W 91.56(10) 1_443 2_655
O16 Mn1 O1W 88.44(10) 2_767 2_655
O1W Mn1 O1W 180.0(3) . 2_655
O16 Mn1 O1 88.60(8) 1_443 2_655
O16 Mn1 O1 91.40(8) 2_767 2_655
O1W Mn1 O1 90.79(10) . 2_655
O1W Mn1 O1 89.21(10) 2_655 2_655
O16 Mn1 O1 91.40(8) 1_443 .
O16 Mn1 O1 88.60(8) 2_767 .
O1W Mn1 O1 89.21(10) . .
O1W Mn1 O1 90.79(10) 2_655 .
O1 Mn1 O1 180.00(11) 2_655 .
O5W Mn4 O15 118.67(11) . 2_768
O5W Mn4 O13 81.75(9) . .
O15 Mn4 O13 84.89(8) 2_768 .
O5W Mn4 O9 87.50(11) . .
O15 Mn4 O9 143.21(9) 2_768 .
O13 Mn4 O9 126.70(8) . .
O5W Mn4 N3 144.91(10) . .
O15 Mn4 N3 92.65(9) 2_768 .
O13 Mn4 N3 86.07(9) . .
O9 Mn4 N3 73.77(9) . .
O5W Mn4 N4 84.12(9) . 2_768
O15 Mn4 N4 72.86(8) 2_768 2_768
O13 Mn4 N4 143.56(9) . 2_768
O9 Mn4 N4 85.80(8) . 2_768
N3 Mn4 N4 122.62(10) . 2_768
O12 Mn3 O14 91.04(10) 2_667 .
O12 Mn3 O3W 92.42(9) 2_667 .
O14 Mn3 O3W 130.48(9) . .
O12 Mn3 O4 89.08(9) 2_667 .
O14 Mn3 O4 129.71(8) . .
O3W Mn3 O4 99.73(10) . .
O12 Mn3 O4W 177.25(9) 2_667 .
O14 Mn3 O4W 90.35(10) . .
O3W Mn3 O4W 84.87(10) . .
O4 Mn3 O4W 91.85(10) . .
O2 Mn2 O5 115.84(9) 2_656 .
O2 Mn2 O2W 82.69(11) 2_656 .
O5 Mn2 O2W 96.20(12) . .
O2 Mn2 O4 90.34(9) 2_656 .
O5 Mn2 O4 146.67(10) . .
O2W Mn2 O4 107.91(11) . .
O2 Mn2 N1 154.57(10) 2_656 .
O5 Mn2 N1 87.42(9) . .
O2W Mn2 N1 84.77(11) . .
O4 Mn2 N1 72.64(8) . .
O2 Mn2 N2 83.12(10) 2_656 .
O5 Mn2 N2 74.71(10) . .
O2W Mn2 N2 157.62(11) . .
O4 Mn2 N2 89.38(10) . .
N1 Mn2 N2 114.61(10) . .
C53 O14 Mn3 107.67(18) . .
C53 O13 Mn4 134.78(19) . .
C27 O9 Mn4 118.72(18) . .
C14 O5 Mn2 120.43(19) . .
C33 N3 C29 118.3(3) . .
C33 N3 Mn4 126.3(2) . .
C29 N3 Mn4 115.28(19) . .
C1 O1 Mn1 120.48(19) . .
C13 O4 Mn2 119.61(18) . .
C13 O4 Mn3 101.01(18) . .
Mn2 O4 Mn3 138.28(10) . .
C51 C52 C47 121.0(3) . .
C12 N1 C11 119.1(3) . .
C12 N1 Mn2 124.5(2) . .
C11 N1 Mn2 115.66(18) . .
O6 C14 O5 125.5(3) . .
O6 C14 C15 118.1(3) . .
O5 C14 C15 116.4(3) . .
O13 C53 O14 121.4(3) . .
O13 C53 C51 121.0(2) . .
O14 C53 C51 117.6(2) . .
O10 C27 O9 125.6(3) . .
O10 C27 C29 117.8(3) . .
O9 C27 C29 116.5(3) . .
N1 C11 C10 122.1(3) . .
N1 C11 C13 115.3(3) . .
C10 C11 C13 122.5(3) . .
C48 C47 C52 118.1(3) . .
C48 C47 C45 121.3(3) . .
C52 C47 C45 120.6(3) . .
C28 N2 C15 118.6(3) . .
C28 N2 Mn2 128.1(2) . .
C15 N2 Mn2 111.8(2) . .
O3 C13 O4 122.3(3) . .
O3 C13 C11 121.3(3) . .
O4 C13 C11 116.3(3) . .
N3 C29 C30 122.2(3) . .
N3 C29 C27 115.5(3) . .
C30 C29 C27 122.3(3) . .
C35 C34 C39 119.0(3) . .
C35 C34 C32 119.9(3) . .
C39 C34 C32 121.1(3) . .
C29 C30 C31 119.3(3) . .
N2 C15 C16 121.6(3) . .
N2 C15 C14 115.5(3) . .
C16 C15 C14 122.8(3) . .
C36 C35 C34 121.1(3) . .
C50 C51 C52 120.1(3) . .
C50 C51 C53 120.0(3) . .
C52 C51 C53 119.9(3) . .
C33 C32 C31 117.3(3) . .
C33 C32 C34 121.2(3) . .
C31 C32 C34 121.4(3) . .
C28 C18 C17 116.0(3) . .
C28 C18 C20 121.8(3) . .
C17 C18 C20 122.1(3) . .
C2 C7 C6 121.7(3) . .
N1 C12 C8 123.2(3) . .
C49 C50 C51 119.4(3) . .
C9 C8 C12 116.4(3) . .
C9 C8 C6 123.2(3) . .
C12 C8 C6 120.4(3) . .
C10 C9 C8 120.6(3) . .
C21 C20 C25 117.6(3) . .
C21 C20 C18 119.9(3) . .
C25 C20 C18 122.5(3) . .
N3 C33 C32 123.2(3) . .
C44 C45 C46 116.4(3) . .
C44 C45 C47 123.3(3) . .
C46 C45 C47 120.2(3) . .
C47 C48 C49 121.0(3) . .
N2 C28 C18 124.0(3) . .
C11 C10 C9 118.6(3) . .
C30 C31 C32 119.6(3) . .
C38 C39 C34 120.4(3) . .
C50 C49 C48 120.4(3) . .
C16 C17 C18 120.4(3) . .
C15 C16 C17 119.2(3) . .
C20 C25 C24 120.7(3) . .
C23 C24 C25 119.8(3) . .
C23 C24 C26 120.8(3) . .
C25 C24 C26 119.4(3) . .
O7 C26 O8 123.1(4) . .
O7 C26 C24 124.0(3) . .
O8 C26 C24 112.9(3) . .
C20 C21 C22 122.9(4) . .
C23 C22 C21 117.8(4) . .
C24 C23 C22 121.1(3) . .

loop_
_geom_bond_atom_site_label_1
_geom_bond_atom_site_label_2
_geom_bond_distance
_geom_bond_site_symmetry_2
O16 C41 1.242(4) .
O16 Mn1 2.134(2) 1_667
O2 C1 1.247(4) .
O2 Mn2 2.119(2) 2_656
C1 O1 1.267(3) .
C1 C2 1.501(4) .
C2 C7 1.391(4) .
C2 C3 1.395(4) .
C3 C4 1.374(5) .
C4 C5 1.389(5) .
C5 C6 1.395(4) .
C6 C7 1.399(4) .
C6 C8 1.482(4) .
O15 C41 1.268(3) .
O15 Mn4 2.192(2) 2_768
N4 C46 1.331(4) .
N4 C42 1.338(4) .
N4 Mn4 2.276(2) 2_768
C41 C42 1.504(4) .
C42 C43 1.387(4) .
C43 C44 1.378(4) .
O12 C40 1.270(4) .
O12 Mn3 2.119(2) 2_667
C40 O11 1.248(4) .
C40 C36 1.507(4) .
C36 C35 1.388(4) .
C36 C37 1.393(5) .
C37 C38 1.384(4) .
C38 C39 1.386(5) .
O5W Mn4 2.175(3) .
C44 C45 1.390(4) .
C46 C45 1.392(4) .
O1W Mn1 2.189(2) .
Mn1 O16 2.134(2) 1_443
Mn1 O16 2.134(2) 2_767
Mn1 O1W 2.189(2) 2_655
Mn1 O1 2.202(2) 2_655
Mn1 O1 2.202(2) .
Mn4 O15 2.192(3) 2_768
Mn4 O13 2.198(2) .
Mn4 O9 2.208(2) .
Mn4 N3 2.228(3) .
Mn4 N4 2.276(2) 2_768
Mn3 O12 2.119(2) 2_667
Mn3 O14 2.144(2) .
Mn3 O3W 2.150(2) .
Mn3 O4 2.199(2) .
Mn3 O4W 2.203(3) .
Mn2 O2 2.119(2) 2_656
Mn2 O5 2.122(3) .
Mn2 O2W 2.186(3) .
Mn2 O4 2.195(3) .
Mn2 N1 2.273(2) .
Mn2 N2 2.284(3) .
O14 C53 1.263(3) .
O13 C53 1.261(3) .
O3 C13 1.224(4) .
O9 C27 1.263(4) .
O5 C14 1.259(4) .
N3 C33 1.346(4) .
N3 C29 1.347(4) .
O4 C13 1.287(4) .
O6 C14 1.238(4) .
C52 C51 1.390(4) .
C52 C47 1.400(4) .
O10 C27 1.232(4) .
N1 C12 1.334(4) .
N1 C11 1.335(4) .
C14 C15 1.526(4) .
C53 C51 1.495(4) .
C27 C29 1.516(4) .
C11 C10 1.377(4) .
C11 C13 1.500(4) .
C47 C48 1.389(4) .
C47 C45 1.484(4) .
N2 C28 1.340(4) .
N2 C15 1.344(4) .
C29 C30 1.370(4) .
C34 C35 1.390(4) .
C34 C39 1.394(5) .
C34 C32 1.482(4) .
C30 C31 1.384(5) .
C15 C16 1.376(5) .
C51 C50 1.388(4) .
C32 C33 1.390(4) .
C32 C31 1.393(5) .
C18 C28 1.392(5) .
C18 C17 1.396(5) .
C18 C20 1.490(4) .
C12 C8 1.396(4) .
C50 C49 1.382(5) .
C8 C9 1.390(5) .
C9 C10 1.379(4) .
C20 C21 1.382(5) .
C20 C25 1.386(5) .
C48 C49 1.392(4) .
O8 C26 1.309(4) .
C17 C16 1.383(5) .
C25 C24 1.398(4) .
C24 C23 1.373(5) .
C24 C26 1.493(5) .
C26 O7 1.190(5) .
C21 C22 1.394(5) .
C22 C23 1.379(6) .
